data_1530981
loop_
_publ_author_name
'von Schnering, H.G.'
'Wittmann, M.'
'Nesper, R.'

_publ_section_title
;
 Dithorium undecaphosphide Th2 P11, a polyphosphide with a one-dimensional
 superstructure generated by a periodic change in the covalent bonds
;
_journal_name_full 'Journal of the Less-Common Metals'
_journal_page_first 213
_journal_page_last 226
_journal_volume 76
_journal_year 1980
_chemical_formula_sum 'P11 Th2'
_chemical_name_systematic 'Th2 P11'
_space_group_IT_number 14
_symmetry_space_group_name_Hall '-P 2ybc'
_symmetry_space_group_name_H-M 'P 1 21/c 1'
_cell_angle_alpha 90
_cell_angle_beta 117.62
_cell_angle_gamma 90
_cell_formula_units_Z 12
_cell_length_a 17.384
_cell_length_b 10.104
_cell_length_c 19.193
_cell_volume 2987.034
_citation_journal_id_ASTM JCOMAH
_cod_data_source_file vonSchnering_JCOMAH_1980_592.cif
_cod_data_source_block P11Th2
_cod_database_code 1530981

loop_
_symmetry_equiv_pos_as_xyz
x,y,z
-x,y+1/2,-z+1/2
-x,-y,-z
x,-y-1/2,z-1/2

loop_
_atom_site_label
_atom_site_type_symbol
_atom_site_fract_x
_atom_site_fract_y
_atom_site_fract_z
_atom_site_occupancy
_atom_site_U_iso_or_equiv
P21 P-1 0.6488 0.4022 0.6991 1 0.0
Th2 Th+4 0.4116 0.6787 0.4683 1 0.0
P32 P 0.3519 0.3981 0.9911 1 0.0
P27 P 0.806 0.3968 0.9001 1 0.0
P10 P 0.9991 0.5997 0.131 1 0.0
P14 P-1 0.3125 0.616 0.8353 1 0.0
P20 P-1 0.3137 0.414 0.6942 1 0.0
P8 P-1 0.5321 0.3937 0.3654 1 0.0
P26 P 0.4735 0.3961 0.8973 1 0.0
P16 P 0.9452 0.6015 0.7107 1 0.0
Th1 Th+4 0.0864 0.6899 0.4642 1 0.0
P15 P-1 0.6418 0.6154 0.8351 1 0.0
P33 P 0.6822 0.3981 0.9936 1 0.0
P31 P 0.0181 0.3964 0.9935 1 0.0
P11 P 0.6667 0.5959 0.1339 1 0.0
P25 P 0.1416 0.3918 0.8979 1 0.0
P19 P-1 0.9775 0.396 0.6998 1 0.0
P24 P-1 0.7886 0.4209 0.7781 1 0.0
P6 P-1 0.7811 0.1032 0.1049 1 0.0
P7 P-1 0.9324 0.3911 0.3965 1 0.0
P5 P-1 0.4511 0.1034 0.1025 1 0.0
P17 P-1 0.2709 0.6142 0.7065 1 0.0
Th6 Th+4 0.7894 0.7869 0.2769 1 0.0
Th4 Th+4 0.1271 0.7981 0.2647 1 0.0
P28 P-1 0.1778 0.602 0.9288 1 0.0
P9 P-1 0.1992 0.3935 0.3614 1 0.0
P2 P-2 0.4033 0.1167 0.976 1 0.0
P23 P-1 0.4548 0.4054 0.7729 1 0.0
P29 P-1 0.5069 0.6045 0.934 1 0.0
Th3 Th+4 0.7391 0.6786 0.4723 1 0.0
P30 P-1 0.8401 0.6077 0.9356 1 0.0
P13 P-1 0.9737 0.6104 0.8369 1 0.0
P1 P-1 0.0762 0.1055 0.9697 1 0.0
P3 P-2 0.7326 0.114 0.9774 1 0.0
P22 P-1 0.1193 0.4079 0.7739 1 0.0
P4 P-1 0.1002 0.0987 0.0925 1 0.0
P12 P 0.3345 0.5964 0.1315 1 0.0
P18 P 0.6113 0.605 0.7078 1 0.0
Th5 Th+4 0.4525 0.8007 0.2725 1 0.0
